data_7155135
loop_
_publ_author_name
'Chen, Liang'
'Sun, Jing'
'Xie, Ju'
'Yan, Chao-Guo'

_publ_section_title
;
 Molecular diversity of the three-component reaction of \a-amino acids,
 dialkyl acetylenedicarboxylates and N-substituted maleimides.
;
_journal_issue 27
_journal_name_full 'Organic &amp; biomolecular chemistry'
_journal_page_first 6497
_journal_page_last 6507
_journal_paper_doi 10.1039/c6ob00921b
_journal_volume 14
_journal_year 2016
_chemical_formula_moiety 'C21 H24 N2 O6 S'
_chemical_formula_sum 'C21 H24 N2 O6 S'
_chemical_formula_weight 432.48
_chemical_name_systematic
; 
 ? 
;
_space_group_IT_number 14
_symmetry_cell_setting monoclinic
_symmetry_space_group_name_Hall '-P 2ybc'
_symmetry_space_group_name_H-M 'P 1 21/c 1'
_atom_sites_solution_hydrogens geom
_atom_sites_solution_primary direct
_atom_sites_solution_secondary difmap
_audit_block_doi 10.5517/cc1kk3s0
_audit_creation_method SHELXL-97
_audit_update_record
;
2016-01-11 deposited with the CCDC.
2016-05-31 downloaded from the CCDC.
;
_cell_angle_alpha 90.00
_cell_angle_beta 96.401(19)
_cell_angle_gamma 90.00
_cell_formula_units_Z 4
_cell_length_a 9.954(7)
_cell_length_b 16.203(10)
_cell_length_c 13.457(7)
_cell_measurement_reflns_used 7495
_cell_measurement_temperature 296(2)
_cell_measurement_theta_max 23.88
_cell_measurement_theta_min 2.41
_cell_volume 2157(2)
_computing_cell_refinement 'Bruker SMART'
_computing_data_collection 'Bruker SMART'
_computing_data_reduction 'Bruker SAINT'
_computing_molecular_graphics 'Bruker SHELXTL'
_computing_publication_material 'Bruker SHELXTL'
_computing_structure_refinement 'SHELXL-97 (Sheldrick, 2008)'
_computing_structure_solution 'SHELXS-97 (Sheldrick, 2008)'
_diffrn_ambient_temperature 296(2)
_diffrn_measured_fraction_theta_full 0.980
_diffrn_measured_fraction_theta_max 0.980
_diffrn_measurement_device_type 'CCD area detector'
_diffrn_measurement_method 'phi and omega scans'
_diffrn_radiation_monochromator graphite
_diffrn_radiation_source 'fine-focus sealed tube'
_diffrn_radiation_type MoK\a
_diffrn_radiation_wavelength 0.71073
_diffrn_reflns_av_R_equivalents 0.0403
_diffrn_reflns_av_sigmaI/netI 0.0422
_diffrn_reflns_limit_h_max 12
_diffrn_reflns_limit_h_min -10
_diffrn_reflns_limit_k_max 19
_diffrn_reflns_limit_k_min -20
_diffrn_reflns_limit_l_max 14
_diffrn_reflns_limit_l_min -17
_diffrn_reflns_number 22017
_diffrn_reflns_theta_full 27.41
_diffrn_reflns_theta_max 27.41
_diffrn_reflns_theta_min 1.97
_exptl_absorpt_coefficient_mu 0.190
_exptl_absorpt_correction_T_max 0.963
_exptl_absorpt_correction_T_min 0.942
_exptl_absorpt_correction_type multi-scan
_exptl_absorpt_process_details sadabs
_exptl_crystal_colour colorless
_exptl_crystal_density_diffrn 1.332
_exptl_crystal_density_method 'not measured'
_exptl_crystal_description block
_exptl_crystal_F_000 912
_exptl_crystal_size_max 0.32
_exptl_crystal_size_mid 0.24
_exptl_crystal_size_min 0.20
_refine_diff_density_max 0.950
_refine_diff_density_min -0.943
_refine_diff_density_rms 0.150
_refine_ls_extinction_coef 0.070(10)
_refine_ls_extinction_expression Fc^*^=kFc[1+0.001xFc^2^\l^3^/sin(2\q)]^-1/4^
_refine_ls_extinction_method SHELXL
_refine_ls_goodness_of_fit_ref 1.032
_refine_ls_hydrogen_treatment constr
_refine_ls_matrix_type full
_refine_ls_number_parameters 274
_refine_ls_number_reflns 4809
_refine_ls_number_restraints 14
_refine_ls_restrained_S_all 1.062
_refine_ls_R_factor_all 0.1392
_refine_ls_R_factor_gt 0.0927
_refine_ls_shift/su_max 0.000
_refine_ls_shift/su_mean 0.000
_refine_ls_structure_factor_coef Fsqd
_refine_ls_weighting_details 'calc w=1/[\s^2^(Fo^2^)+(0.1767P)^2^+1.6003P] where P=(Fo^2^+2Fc^2^)/3'
_refine_ls_weighting_scheme calc
_refine_ls_wR_factor_gt 0.2615
_refine_ls_wR_factor_ref 0.3022
_reflns_number_gt 3091
_reflns_number_total 4809
_reflns_threshold_expression >2sigma(I)
_cod_data_source_file c6ob00921b2.cif
_cod_data_source_block 2g
_cod_depositor_comments
;
The following automatic conversions were performed:

'_symmetry_cell_setting' value 'Monoclinic' changed to 'monoclinic'
according to
/usr/data/users/saulius/crontab/automatic-downloads/rss-feeds/RSC/lib/dictionaries/cif_core.dic
dictionary named 'cif_core.dic' version 2.4.2 from 2011-04-26.

Automatic conversion script
Id: cif_fix_values 4268 2015-11-12 08:31:59Z antanas 

 Adding full bibliography for 7155130--7155143.cif.
;
_cod_original_sg_symbol_H-M 'P 21/c'
_cod_database_code 7155135

loop_
_symmetry_equiv_pos_as_xyz
'x, y, z'
'-x, y+1/2, -z+1/2'
'-x, -y, -z'
'x, -y-1/2, z-1/2'

loop_
_atom_site_label
_atom_site_type_symbol
_atom_site_fract_x
_atom_site_fract_y
_atom_site_fract_z
_atom_site_U_iso_or_equiv
_atom_site_adp_type
_atom_site_occupancy
_atom_site_symmetry_multiplicity
_atom_site_calc_flag
_atom_site_refinement_flags
C1 C 0.4235(4) 0.0259(2) 0.2411(3) 0.0508(9) Uani 1 1 d .
H1 H 0.3296 0.0260 0.2567 0.061 Uiso 1 1 calc R
C2 C 0.4272(5) 0.0021(3) 0.1323(3) 0.0707(12) Uani 1 1 d .
H2A H 0.3665 -0.0436 0.1139 0.085 Uiso 1 1 calc R
H2B H 0.5180 -0.0132 0.1196 0.085 Uiso 1 1 calc R
C3 C 0.3924(4) 0.1625(3) 0.1756(3) 0.0586(10) Uani 1 1 d .
H3A H 0.4377 0.2137 0.1626 0.070 Uiso 1 1 calc R
H3B H 0.3061 0.1747 0.1994 0.070 Uiso 1 1 calc R
C4 C 0.5064(4) 0.1327(2) 0.3536(2) 0.0425(8) Uani 1 1 d .
C5 C 0.3755(4) 0.1382(2) 0.4058(3) 0.0502(9) Uani 1 1 d .
C6 C 0.1933(5) 0.2267(4) 0.4369(5) 0.101(2) Uani 1 1 d D
H6A H 0.1822 0.2848 0.4514 0.121 Uiso 1 1 calc R
H6B H 0.1921 0.1953 0.4982 0.121 Uiso 1 1 calc R
C7 C 0.0836(7) 0.1970(5) 0.3567(6) 0.136(3) Uani 1 1 d D
H7A H 0.0814 0.2322 0.2992 0.204 Uiso 1 1 calc R
H7B H -0.0025 0.1986 0.3825 0.204 Uiso 1 1 calc R
H7C H 0.1029 0.1414 0.3381 0.204 Uiso 1 1 calc R
C8 C 0.5870(4) 0.2134(2) 0.3648(2) 0.0463(8) Uani 1 1 d .
H8A H 0.6667 0.2085 0.3298 0.056 Uiso 1 1 calc R
H8B H 0.5320 0.2580 0.3342 0.056 Uiso 1 1 calc R
C9 C 0.6298(4) 0.2340(2) 0.4738(3) 0.0532(9) Uani 1 1 d .
C10 C 0.7485(5) 0.3271(4) 0.5849(4) 0.1042(11) Uani 1 1 d DU
H10A H 0.7258 0.2851 0.6316 0.125 Uiso 1 1 calc R
H10B H 0.6966 0.3763 0.5956 0.125 Uiso 1 1 calc R
C11 C 0.8990(5) 0.3463(5) 0.6023(5) 0.1191(14) Uani 1 1 d DU
H11A H 0.9488 0.3037 0.5731 0.179 Uiso 1 1 calc R
H11B H 0.9270 0.3491 0.6729 0.179 Uiso 1 1 calc R
H11C H 0.9162 0.3983 0.5721 0.179 Uiso 1 1 calc R
C12 C 0.6284(4) -0.0665(2) 0.2904(3) 0.0487(9) Uani 1 1 d .
C13 C 0.5142(4) -0.0190(2) 0.3259(3) 0.0451(8) Uani 1 1 d .
H13 H 0.4598 -0.0542 0.3652 0.054 Uiso 1 1 calc R
C14 C 0.5806(3) 0.05205(19) 0.3904(2) 0.0406(8) Uani 1 1 d .
H14 H 0.5713 0.0426 0.4613 0.049 Uiso 1 1 calc R
C15 C 0.7279(4) 0.0478(2) 0.3723(2) 0.0452(8) Uani 1 1 d .
C16 C 0.8785(4) -0.0509(2) 0.2933(3) 0.0510(9) Uani 1 1 d .
C17 C 0.9807(4) -0.0647(3) 0.3708(3) 0.0628(11) Uani 1 1 d .
H17 H 0.9652 -0.0556 0.4369 0.075 Uiso 1 1 calc R
C18 C 1.1067(5) -0.0924(3) 0.3484(4) 0.0790(14) Uani 1 1 d .
H18 H 1.1755 -0.1012 0.4000 0.095 Uiso 1 1 calc R
C19 C 1.1306(5) -0.1066(3) 0.2525(5) 0.0860(17) Uani 1 1 d .
H19 H 1.2151 -0.1250 0.2388 0.103 Uiso 1 1 calc R
C20 C 1.0299(7) -0.0937(4) 0.1758(5) 0.0927(18) Uani 1 1 d .
H20 H 1.0460 -0.1041 0.1102 0.111 Uiso 1 1 calc R
C21 C 0.9029(5) -0.0650(3) 0.1959(3) 0.0741(13) Uani 1 1 d .
H21 H 0.8353 -0.0554 0.1436 0.089 Uiso 1 1 calc R
N1 N 0.4764(3) 0.11073(17) 0.2466(2) 0.0445(7) Uani 1 1 d .
N2 N 0.7485(3) -0.02301(17) 0.3159(2) 0.0463(7) Uani 1 1 d .
O1 O 0.3292(3) 0.08176(17) 0.4502(2) 0.0624(8) Uani 1 1 d .
O2 O 0.3182(3) 0.21224(18) 0.3921(3) 0.0785(10) Uani 1 1 d .
O3 O 0.5916(3) 0.19906(18) 0.5447(2) 0.0672(8) Uani 1 1 d .
O4 O 0.7157(4) 0.2976(3) 0.4816(3) 0.0985(11) Uani 1 1 d U
O5 O 0.6232(3) -0.13224(18) 0.2465(2) 0.0718(9) Uani 1 1 d .
O6 O 0.8174(3) 0.09534(16) 0.4022(2) 0.0644(8) Uani 1 1 d .
S1 S 0.37129(17) 0.09604(9) 0.06346(9) 0.0887(6) Uani 1 1 d .

loop_
_atom_site_aniso_label
_atom_site_aniso_U_11
_atom_site_aniso_U_22
_atom_site_aniso_U_33
_atom_site_aniso_U_23
_atom_site_aniso_U_13
_atom_site_aniso_U_12
C1 0.052(2) 0.048(2) 0.051(2) 0.0033(16) 0.0002(15) -0.0027(16)
C2 0.096(3) 0.062(3) 0.050(2) -0.0058(19) -0.011(2) -0.002(2)
C3 0.069(2) 0.057(2) 0.048(2) 0.0129(17) -0.0021(17) 0.0053(19)
C4 0.055(2) 0.0358(17) 0.0368(17) 0.0046(13) 0.0072(14) 0.0032(14)
C5 0.062(2) 0.0423(19) 0.047(2) 0.0125(15) 0.0114(16) 0.0092(16)
C6 0.080(4) 0.079(4) 0.148(6) 0.020(4) 0.029(4) 0.022(3)
C7 0.099(5) 0.102(5) 0.212(9) -0.026(5) 0.038(5) -0.020(4)
C8 0.064(2) 0.0338(17) 0.0422(19) 0.0035(13) 0.0103(15) 0.0020(15)
C9 0.064(2) 0.046(2) 0.050(2) -0.0063(16) 0.0068(17) 0.0038(17)
C10 0.120(2) 0.118(2) 0.0753(18) -0.0353(17) 0.0128(17) -0.0379(19)
C11 0.132(3) 0.135(3) 0.089(2) -0.030(2) 0.006(2) -0.033(2)
C12 0.057(2) 0.0364(18) 0.052(2) -0.0017(15) 0.0032(16) -0.0027(15)
C13 0.054(2) 0.0357(17) 0.0459(19) 0.0034(14) 0.0042(15) -0.0050(14)
C14 0.0532(19) 0.0328(16) 0.0353(16) 0.0041(12) 0.0032(13) 0.0015(14)
C15 0.056(2) 0.0367(17) 0.0414(18) -0.0022(14) 0.0001(15) 0.0021(15)
C16 0.057(2) 0.0405(19) 0.056(2) -0.0101(15) 0.0071(16) 0.0027(15)
C17 0.064(3) 0.059(2) 0.064(3) -0.0110(19) 0.0015(19) 0.0086(19)
C18 0.057(3) 0.068(3) 0.109(4) -0.015(3) -0.003(2) 0.007(2)
C19 0.058(3) 0.075(3) 0.129(5) -0.032(3) 0.027(3) -0.006(2)
C20 0.102(4) 0.099(4) 0.087(4) -0.025(3) 0.053(3) -0.009(3)
C21 0.085(3) 0.082(3) 0.057(3) -0.008(2) 0.014(2) 0.003(3)
N1 0.0551(17) 0.0392(15) 0.0383(15) 0.0061(11) 0.0015(12) -0.0005(12)
N2 0.0516(17) 0.0401(15) 0.0472(16) -0.0046(12) 0.0050(12) 0.0028(12)
O1 0.0611(16) 0.0572(17) 0.0724(19) 0.0231(13) 0.0233(14) 0.0086(12)
O2 0.078(2) 0.0586(18) 0.105(3) 0.0318(17) 0.0412(18) 0.0298(15)
O3 0.093(2) 0.0649(18) 0.0446(15) -0.0014(13) 0.0129(14) 0.0044(15)
O4 0.115(2) 0.112(2) 0.0704(18) -0.0356(16) 0.0148(16) -0.0398(19)
O5 0.074(2) 0.0470(16) 0.093(2) -0.0256(15) 0.0065(16) -0.0036(13)
O6 0.0556(16) 0.0510(16) 0.085(2) -0.0210(14) 0.0002(14) -0.0029(12)
S1 0.1255(13) 0.0861(10) 0.0473(7) 0.0025(6) -0.0215(7) 0.0111(8)

loop_
_atom_type_symbol
_atom_type_description
_atom_type_scat_dispersion_real
_atom_type_scat_dispersion_imag
_atom_type_scat_source
C C 0.0033 0.0016 'International Tables Vol C Tables 4.2.6.8 and 6.1.1.4'
H H 0.0000 0.0000 'International Tables Vol C Tables 4.2.6.8 and 6.1.1.4'
N N 0.0061 0.0033 'International Tables Vol C Tables 4.2.6.8 and 6.1.1.4'
O O 0.0106 0.0060 'International Tables Vol C Tables 4.2.6.8 and 6.1.1.4'
S S 0.1246 0.1234 'International Tables Vol C Tables 4.2.6.8 and 6.1.1.4'

loop_
_geom_angle_atom_site_label_1
_geom_angle_atom_site_label_2
_geom_angle_atom_site_label_3
_geom_angle
N1 C1 C2 103.8(3)
N1 C1 C13 103.0(3)
C2 C1 C13 120.9(3)
N1 C1 H1 109.4
C2 C1 H1 109.4
C13 C1 H1 109.4
C1 C2 S1 103.7(3)
C1 C2 H2A 111.0
S1 C2 H2A 111.0
C1 C2 H2B 111.0
S1 C2 H2B 111.0
H2A C2 H2B 109.0
N1 C3 S1 101.8(3)
N1 C3 H3A 111.4
S1 C3 H3A 111.4
N1 C3 H3B 111.4
S1 C3 H3B 111.4
H3A C3 H3B 109.3
N1 C4 C8 110.4(3)
N1 C4 C5 111.5(3)
C8 C4 C5 111.3(3)
N1 C4 C14 98.3(2)
C8 C4 C14 117.4(3)
C5 C4 C14 107.3(3)
O1 C5 O2 124.6(3)
O1 C5 C4 124.4(3)
O2 C5 C4 110.9(3)
O2 C6 C7 103.4(5)
O2 C6 H6A 111.1
C7 C6 H6A 111.1
O2 C6 H6B 111.1
C7 C6 H6B 111.1
H6A C6 H6B 109.0
C6 C7 H7A 109.5
C6 C7 H7B 109.5
H7A C7 H7B 109.5
C6 C7 H7C 109.5
H7A C7 H7C 109.5
H7B C7 H7C 109.5
C9 C8 C4 111.8(3)
C9 C8 H8A 109.3
C4 C8 H8A 109.3
C9 C8 H8B 109.3
C4 C8 H8B 109.3
H8A C8 H8B 107.9
O3 C9 O4 123.7(4)
O3 C9 C8 125.5(4)
O4 C9 C8 110.8(3)
O4 C10 C11 108.8(4)
O4 C10 H10A 109.9
C11 C10 H10A 109.9
O4 C10 H10B 109.9
C11 C10 H10B 109.9
H10A C10 H10B 108.3
C10 C11 H11A 109.5
C10 C11 H11B 109.5
H11A C11 H11B 109.5
C10 C11 H11C 109.5
H11A C11 H11C 109.5
H11B C11 H11C 109.5
O5 C12 N2 123.4(3)
O5 C12 C13 127.8(3)
N2 C12 C13 108.8(3)
C12 C13 C14 105.6(3)
C12 C13 C1 114.0(3)
C14 C13 C1 103.9(3)
C12 C13 H13 111.0
C14 C13 H13 111.0
C1 C13 H13 111.0
C15 C14 C13 103.7(3)
C15 C14 C4 114.9(3)
C13 C14 C4 106.8(3)
C15 C14 H14 110.4
C13 C14 H14 110.4
C4 C14 H14 110.4
O6 C15 N2 123.5(3)
O6 C15 C14 127.4(3)
N2 C15 C14 109.1(3)
C21 C16 C17 119.7(4)
C21 C16 N2 120.8(4)
C17 C16 N2 119.5(3)
C16 C17 C18 119.2(4)
C16 C17 H17 120.4
C18 C17 H17 120.4
C19 C18 C17 121.1(5)
C19 C18 H18 119.4
C17 C18 H18 119.4
C18 C19 C20 119.9(5)
C18 C19 H19 120.0
C20 C19 H19 120.0
C19 C20 C21 120.3(5)
C19 C20 H20 119.9
C21 C20 H20 119.9
C16 C21 C20 119.8(5)
C16 C21 H21 120.1
C20 C21 H21 120.1
C3 N1 C1 109.1(3)
C3 N1 C4 122.4(3)
C1 N1 C4 107.8(3)
C12 N2 C15 111.8(3)
C12 N2 C16 123.8(3)
C15 N2 C16 124.2(3)
C5 O2 C6 117.2(3)
C9 O4 C10 113.5(4)
C2 S1 C3 94.04(18)

loop_
_geom_bond_atom_site_label_1
_geom_bond_atom_site_label_2
_geom_bond_distance
C1 N1 1.471(5)
C1 C2 1.519(6)
C1 C13 1.555(5)
C1 H1 0.9800
C2 S1 1.836(5)
C2 H2A 0.9700
C2 H2B 0.9700
C3 N1 1.462(5)
C3 S1 1.846(4)
C3 H3A 0.9700
C3 H3B 0.9700
C4 N1 1.480(4)
C4 C8 1.531(5)
C4 C5 1.551(5)
C4 C14 1.555(4)
C5 O1 1.212(4)
C5 O2 1.331(4)
C6 O2 1.461(6)
C6 C7 1.525(2)
C6 H6A 0.9700
C6 H6B 0.9700
C7 H7A 0.9600
C7 H7B 0.9600
C7 H7C 0.9600
C8 C9 1.518(5)
C8 H8A 0.9700
C8 H8B 0.9700
C9 O3 1.207(5)
C9 O4 1.335(5)
C10 O4 1.472(6)
C10 C11 1.523(2)
C10 H10A 0.9700
C10 H10B 0.9700
C11 H11A 0.9600
C11 H11B 0.9600
C11 H11C 0.9600
C12 O5 1.217(4)
C12 N2 1.397(5)
C12 C13 1.495(5)
C13 C14 1.545(5)
C13 H13 0.9800
C14 C15 1.514(5)
C14 H14 0.9800
C15 O6 1.212(4)
C15 N2 1.404(4)
C16 C21 1.379(6)
C16 C17 1.391(6)
C16 N2 1.435(5)
C17 C18 1.397(6)
C17 H17 0.9300
C18 C19 1.357(7)
C18 H18 0.9300
C19 C20 1.372(9)
C19 H19 0.9300
C20 C21 1.401(7)
C20 H20 0.9300
C21 H21 0.9300
